data_4069927
loop_
_publ_author_name
'Chiou, Ling-Song'
'Fang, Ching-Shiang'
'Sarkar, Bijay'
'Liu, Ling-Kang'
'Leong, Max K.'
'Liu, C. W.'

_publ_section_title
;
 Reactivities of Secondary Phosphine Selenides Cp(CO)2FeP(Se)(OR)2:
 Formation of a Diiodine Charge Transfer Adduct and Se-Methylation
;
_journal_issue 17
_journal_name_full Organometallics
_journal_page_first 4958
_journal_paper_doi 10.1021/om900508b
_journal_volume 28
_journal_year 2009
_chemical_formula_sum 'C13 H19 Fe I2 O4 P Se'
_chemical_formula_weight 658.86
_chemical_name_systematic
; 
 ? 
;
_space_group_IT_number 2
_symmetry_cell_setting triclinic
_symmetry_space_group_name_Hall '-P 1'
_symmetry_space_group_name_H-M 'P -1'
_atom_sites_solution_hydrogens geom
_atom_sites_solution_primary direct
_atom_sites_solution_secondary difmap
_audit_creation_method SHELXL-97
_cell_angle_alpha 83.818(2)
_cell_angle_beta 72.832(2)
_cell_angle_gamma 78.377(2)
_cell_formula_units_Z 2
_cell_length_a 9.0495(5)
_cell_length_b 9.9012(6)
_cell_length_c 12.6309(8)
_cell_measurement_reflns_used 2748
_cell_measurement_temperature 298(2)
_cell_measurement_theta_max 24.23
_cell_measurement_theta_min 2.39
_cell_volume 1057.73(11)
_computing_cell_refinement 'Bruker SMART'
_computing_data_collection 'Bruker SMART'
_computing_data_reduction 'Bruker SAINT'
_computing_molecular_graphics 'Bruker SHELXTL'
_computing_publication_material 'Bruker SHELXTL'
_computing_structure_refinement 'SHELXL-97 (Sheldrick, 1997)'
_computing_structure_solution 'SHELXS-97 (Sheldrick, 1990)'
_diffrn_ambient_temperature 298(2)
_diffrn_measured_fraction_theta_full 0.997
_diffrn_measured_fraction_theta_max 0.997
_diffrn_measurement_device_type 'CCD area detector'
_diffrn_measurement_method 'phi and omega scans'
_diffrn_radiation_monochromator graphite
_diffrn_radiation_source 'fine-focus sealed tube'
_diffrn_radiation_type MoK\a
_diffrn_radiation_wavelength 0.71073
_diffrn_reflns_av_R_equivalents 0.0315
_diffrn_reflns_av_sigmaI/netI 0.0491
_diffrn_reflns_limit_h_max 11
_diffrn_reflns_limit_h_min -12
_diffrn_reflns_limit_k_max 12
_diffrn_reflns_limit_k_min -13
_diffrn_reflns_limit_l_max 16
_diffrn_reflns_limit_l_min -16
_diffrn_reflns_number 10721
_diffrn_reflns_theta_full 28.30
_diffrn_reflns_theta_max 28.30
_diffrn_reflns_theta_min 1.69
_exptl_absorpt_coefficient_mu 5.438
_exptl_absorpt_correction_T_max 0.4192
_exptl_absorpt_correction_T_min 0.3603
_exptl_absorpt_correction_type multi-scan
_exptl_absorpt_process_details SADABS
_exptl_crystal_colour red
_exptl_crystal_density_diffrn 2.069
_exptl_crystal_density_method 'not measured'
_exptl_crystal_description block
_exptl_crystal_F_000 620
_exptl_crystal_size_max 0.20
_exptl_crystal_size_mid 0.20
_exptl_crystal_size_min 0.16
_refine_diff_density_max 0.970
_refine_diff_density_min -0.912
_refine_diff_density_rms 0.106
_refine_ls_extinction_method none
_refine_ls_goodness_of_fit_ref 0.999
_refine_ls_hydrogen_treatment constr
_refine_ls_matrix_type full
_refine_ls_number_parameters 203
_refine_ls_number_reflns 5239
_refine_ls_number_restraints 0
_refine_ls_restrained_S_all 0.999
_refine_ls_R_factor_all 0.0676
_refine_ls_R_factor_gt 0.0377
_refine_ls_shift/su_max 0.001
_refine_ls_shift/su_mean 0.000
_refine_ls_structure_factor_coef Fsqd
_refine_ls_weighting_details 'calc w=1/[\s^2^(Fo^2^)+(0.0499P)^2^+0.0000P] where P=(Fo^2^+2Fc^2^)/3'
_refine_ls_weighting_scheme calc
_refine_ls_wR_factor_gt 0.0904
_refine_ls_wR_factor_ref 0.1018
_reflns_number_gt 3525
_reflns_number_total 5239
_reflns_threshold_expression >2sigma(I)
_cod_data_source_file om900508b_si_001.cif
_cod_data_source_block 3a
_cod_depositor_comments
;
The following automatic conversions were performed:

'_symmetry_cell_setting' value 'Triclinic' changed to 'triclinic'
according to /home/saulius/struct/CIF-dictionaries/cif_core.dic
dictionary named 'cif_core.dic' version 2.4.2 from 2011-04-26.

Automatic conversion script
Id: cif_fix_values 1715 2011-07-08 13:25:40Z adriana 
;
_cod_original_sg_symbol_H-M P-1
_cod_database_code 4069927

loop_
_symmetry_equiv_pos_as_xyz
'x, y, z'
'-x, -y, -z'

loop_
_atom_site_label
_atom_site_type_symbol
_atom_site_fract_x
_atom_site_fract_y
_atom_site_fract_z
_atom_site_U_iso_or_equiv
_atom_site_adp_type
_atom_site_occupancy
_atom_site_symmetry_multiplicity
_atom_site_calc_flag
_atom_site_refinement_flags
I1 I 1.02568(3) 0.42934(3) 0.17988(3) 0.05166(11) Uani 1 1 d .
Se1 Se 0.95044(5) 0.70589(5) 0.13749(4) 0.05564(15) Uani 1 1 d .
I2 I 1.15201(6) 0.13052(4) 0.20886(4) 0.08689(16) Uani 1 1 d .
Fe1 Fe 0.52978(7) 0.64606(7) 0.24803(5) 0.04392(17) Uani 1 1 d .
P1 P 0.71278(13) 0.75792(11) 0.25268(9) 0.0408(3) Uani 1 1 d .
C7 C 0.3992(6) 0.7480(5) 0.3567(4) 0.0576(12) Uani 1 1 d .
C6 C 0.5903(5) 0.5124(5) 0.3395(4) 0.0484(10) Uani 1 1 d .
C1 C 0.6040(7) 0.5449(7) 0.1009(5) 0.0725(16) Uani 1 1 d .
H1 H 0.7014 0.4780 0.0759 0.087 Uiso 1 1 calc R
C5 C 0.5850(8) 0.6857(7) 0.0764(5) 0.0765(18) Uani 1 1 d .
H5 H 0.6667 0.7365 0.0316 0.092 Uiso 1 1 calc R
C2 C 0.4574(9) 0.5136(7) 0.1619(6) 0.0799(18) Uani 1 1 d .
H2 H 0.4347 0.4212 0.1883 0.096 Uiso 1 1 calc R
C4 C 0.4299(10) 0.7419(7) 0.1252(6) 0.090(2) Uani 1 1 d .
H4 H 0.3812 0.8393 0.1203 0.108 Uiso 1 1 calc R
C3 C 0.3529(7) 0.6328(9) 0.1774(6) 0.091(2) Uani 1 1 d .
H3 H 0.2407 0.6414 0.2168 0.109 Uiso 1 1 calc R
O1 O 0.6260(5) 0.4270(4) 0.3988(3) 0.0755(11) Uani 1 1 d .
O2 O 0.3129(5) 0.8126(5) 0.4241(4) 0.0926(14) Uani 1 1 d .
O3 O 0.6536(4) 0.9141(3) 0.2210(3) 0.0620(9) Uani 1 1 d .
O4 O 0.7232(4) 0.7526(4) 0.3752(3) 0.0665(10) Uani 1 1 d .
C8 C 0.7365(7) 1.0283(5) 0.2061(5) 0.0709(15) Uani 1 1 d .
H8 H 0.8409 0.9952 0.2168 0.085 Uiso 1 1 calc R
C10 C 0.6442(11) 1.1301(7) 0.2896(7) 0.133(3) Uani 1 1 d .
H10A H 0.5462 1.1691 0.2743 0.200 Uiso 1 1 calc R
H10B H 0.7025 1.2022 0.2864 0.200 Uiso 1 1 calc R
H10C H 0.6244 1.0849 0.3623 0.200 Uiso 1 1 calc R
C9 C 0.7522(11) 1.0900(8) 0.0924(6) 0.127(3) Uani 1 1 d .
H9A H 0.8211 1.0257 0.0399 0.191 Uiso 1 1 calc R
H9B H 0.7950 1.1730 0.0844 0.191 Uiso 1 1 calc R
H9C H 0.6507 1.1116 0.0791 0.191 Uiso 1 1 calc R
C11 C 0.8511(7) 0.7297(8) 0.4238(5) 0.085(2) Uani 1 1 d .
H11 H 0.9459 0.6821 0.3718 0.102 Uiso 1 1 calc R
C12 C 0.8076(14) 0.6392(10) 0.5265(8) 0.150(4) Uani 1 1 d .
H12A H 0.8928 0.6188 0.5597 0.224 Uiso 1 1 calc R
H12B H 0.7868 0.5548 0.5078 0.224 Uiso 1 1 calc R
H12C H 0.7153 0.6859 0.5779 0.224 Uiso 1 1 calc R
C13 C 0.8810(16) 0.8538(12) 0.4513(8) 0.195(6) Uani 1 1 d .
H13A H 0.9200 0.9075 0.3845 0.293 Uiso 1 1 calc R
H13B H 0.9579 0.8333 0.4920 0.293 Uiso 1 1 calc R
H13C H 0.7855 0.9052 0.4960 0.293 Uiso 1 1 calc R

loop_
_atom_site_aniso_label
_atom_site_aniso_U_11
_atom_site_aniso_U_22
_atom_site_aniso_U_33
_atom_site_aniso_U_23
_atom_site_aniso_U_13
_atom_site_aniso_U_12
I1 0.03959(17) 0.0641(2) 0.05077(19) -0.01439(15) -0.00921(13) -0.00733(13)
Se1 0.0431(3) 0.0600(3) 0.0585(3) -0.0033(2) -0.0052(2) -0.0105(2)
I2 0.1034(3) 0.0629(3) 0.0895(3) -0.0045(2) -0.0302(2) 0.0012(2)
Fe1 0.0381(3) 0.0484(4) 0.0467(4) -0.0045(3) -0.0130(3) -0.0084(3)
P1 0.0399(6) 0.0399(6) 0.0443(6) -0.0039(5) -0.0150(5) -0.0049(4)
C7 0.047(3) 0.067(3) 0.054(3) -0.003(3) -0.011(2) -0.002(2)
C6 0.054(3) 0.044(3) 0.041(2) -0.006(2) -0.003(2) -0.010(2)
C1 0.072(4) 0.090(4) 0.061(3) -0.034(3) -0.027(3) 0.002(3)
C5 0.098(5) 0.101(5) 0.053(3) 0.008(3) -0.040(3) -0.046(4)
C2 0.100(5) 0.076(4) 0.086(4) -0.003(3) -0.046(4) -0.038(4)
C4 0.117(6) 0.083(4) 0.092(5) -0.008(4) -0.080(5) 0.012(4)
C3 0.057(4) 0.139(7) 0.094(5) -0.034(5) -0.038(3) -0.020(4)
O1 0.099(3) 0.059(2) 0.057(2) 0.0071(19) -0.014(2) -0.004(2)
O2 0.078(3) 0.097(3) 0.080(3) -0.024(3) -0.003(2) 0.018(2)
O3 0.059(2) 0.0358(17) 0.093(3) 0.0011(17) -0.0262(19) -0.0061(15)
O4 0.0507(19) 0.106(3) 0.0473(19) -0.0168(19) -0.0217(15) -0.0061(19)
C8 0.085(4) 0.042(3) 0.092(4) -0.005(3) -0.034(3) -0.013(3)
C10 0.190(10) 0.065(5) 0.153(8) -0.047(5) -0.063(7) 0.002(5)
C9 0.162(8) 0.110(6) 0.100(6) 0.049(5) -0.035(5) -0.033(6)
C11 0.059(3) 0.146(6) 0.060(4) -0.030(4) -0.024(3) -0.014(4)
C12 0.234(12) 0.135(8) 0.126(8) 0.022(6) -0.123(8) -0.043(8)
C13 0.341(17) 0.208(11) 0.144(9) 0.087(8) -0.167(11) -0.195(12)

loop_
_atom_type_symbol
_atom_type_description
_atom_type_scat_dispersion_real
_atom_type_scat_dispersion_imag
_atom_type_scat_source
C C 0.0033 0.0016 'International Tables Vol C Tables 4.2.6.8 and 6.1.1.4'
H H 0.0000 0.0000 'International Tables Vol C Tables 4.2.6.8 and 6.1.1.4'
O O 0.0106 0.0060 'International Tables Vol C Tables 4.2.6.8 and 6.1.1.4'
P P 0.1023 0.0942 'International Tables Vol C Tables 4.2.6.8 and 6.1.1.4'
Fe Fe 0.3463 0.8444 'International Tables Vol C Tables 4.2.6.8 and 6.1.1.4'
Se Se -0.0929 2.2259 'International Tables Vol C Tables 4.2.6.8 and 6.1.1.4'
I I -0.4742 1.8119 'International Tables Vol C Tables 4.2.6.8 and 6.1.1.4'

loop_
_geom_angle_atom_site_label_1
_geom_angle_atom_site_label_2
_geom_angle_atom_site_label_3
_geom_angle
Se1 I1 I2 172.272(17)
P1 Se1 I1 102.36(3)
C6 Fe1 C7 94.0(2)
C6 Fe1 C4 158.7(3)
C7 Fe1 C4 95.7(3)
C6 Fe1 C1 100.6(2)
C7 Fe1 C1 157.7(2)
C4 Fe1 C1 65.2(3)
C6 Fe1 C3 121.0(3)
C7 Fe1 C3 93.3(3)
C4 Fe1 C3 39.5(3)
C1 Fe1 C3 64.7(3)
C6 Fe1 C5 136.0(2)
C7 Fe1 C5 129.9(3)
C4 Fe1 C5 38.8(3)
C1 Fe1 C5 38.8(2)
C3 Fe1 C5 65.1(3)
C6 Fe1 C2 94.0(2)
C7 Fe1 C2 123.6(3)
C4 Fe1 C2 64.9(3)
C1 Fe1 C2 39.2(2)
C3 Fe1 C2 37.6(3)
C5 Fe1 C2 65.0(2)
C6 Fe1 P1 91.56(15)
C7 Fe1 P1 88.01(17)
C4 Fe1 P1 107.7(2)
C1 Fe1 P1 108.18(18)
C3 Fe1 P1 147.1(3)
C5 Fe1 P1 89.12(16)
C2 Fe1 P1 147.4(2)
O4 P1 O3 106.6(2)
O4 P1 Fe1 109.26(15)
O3 P1 Fe1 106.06(13)
O4 P1 Se1 110.04(13)
O3 P1 Se1 104.69(14)
Fe1 P1 Se1 119.30(5)
O2 C7 Fe1 177.9(5)
O1 C6 Fe1 178.7(5)
C5 C1 C2 107.9(6)
C5 C1 Fe1 71.1(3)
C2 C1 Fe1 71.4(3)
C4 C5 C1 107.8(6)
C4 C5 Fe1 69.9(4)
C1 C5 Fe1 70.1(3)
C3 C2 C1 108.1(6)
C3 C2 Fe1 70.5(3)
C1 C2 Fe1 69.5(3)
C5 C4 C3 107.4(6)
C5 C4 Fe1 71.3(3)
C3 C4 Fe1 70.6(3)
C2 C3 C4 108.8(6)
C2 C3 Fe1 71.9(3)
C4 C3 Fe1 69.9(3)
C8 O3 P1 127.7(3)
C11 O4 P1 133.8(3)
O3 C8 C9 108.6(5)
O3 C8 C10 108.1(6)
C9 C8 C10 110.9(6)
C13 C11 O4 112.2(7)
C13 C11 C12 109.5(6)
O4 C11 C12 107.3(6)

loop_
_geom_bond_atom_site_label_1
_geom_bond_atom_site_label_2
_geom_bond_distance
I1 Se1 2.7196(6)
I1 I2 2.9742(5)
Se1 P1 2.2080(12)
Fe1 C6 1.772(5)
Fe1 C7 1.778(5)
Fe1 C4 2.071(5)
Fe1 C1 2.074(5)
Fe1 C3 2.080(5)
Fe1 C5 2.088(5)
Fe1 C2 2.099(6)
Fe1 P1 2.1871(13)
P1 O4 1.573(3)
P1 O3 1.580(3)
C7 O2 1.125(6)
C6 O1 1.129(5)
C1 C5 1.383(8)
C1 C2 1.400(9)
C5 C4 1.382(9)
C2 C3 1.347(9)
C4 C3 1.403(10)
O3 C8 1.445(6)
O4 C11 1.432(6)
C8 C9 1.476(8)
C8 C10 1.482(8)
C11 C13 1.409(11)
C11 C12 1.493(11)
